data_4123791
loop_
_publ_author_name
'Liu, Tao'
'Mei, Tian-Sheng'
'Yu, Jin-Quan'

_publ_section_title
;
 \g,\d,\e-C(sp(3))-H Functionalization through Directed Radical
 H-Abstraction.
;
_journal_issue 18
_journal_name_full 'Journal of the American Chemical Society'
_journal_page_first 5871
_journal_page_last 5874
_journal_paper_doi 10.1021/jacs.5b02065
_journal_volume 137
_journal_year 2015
_chemical_formula_sum 'C13 H9 F7 I N O'
_chemical_formula_weight 455.11
_chemical_name_systematic
; 
 ? 
;
_space_group_crystal_system monoclinic
_space_group_IT_number 14
_space_group_name_Hall '-P 2ybc'
_space_group_name_H-M_alt 'P 1 21/c 1'
_symmetry_space_group_name_Hall '-P 2ybc'
_symmetry_space_group_name_H-M 'P 1 21/c 1'
_atom_sites_solution_hydrogens geom
_audit_creation_method SHELXL-2013
_cell_angle_alpha 90
_cell_angle_beta 103.6510(10)
_cell_angle_gamma 90
_cell_formula_units_Z 4
_cell_length_a 6.1326(4)
_cell_length_b 27.1761(14)
_cell_length_c 8.9213(5)
_cell_measurement_reflns_used 9953
_cell_measurement_temperature 100(2)
_cell_measurement_theta_max 28.29
_cell_measurement_theta_min 2.35
_cell_volume 1444.82(14)
_computing_cell_refinement 'Bruker SAINT'
_computing_data_collection 'Bruker APEX2'
_computing_data_reduction 'Bruker SAINT'
_computing_molecular_graphics 'Bruker SHELXTL'
_computing_publication_material 'Bruker SHELXTL'
_computing_structure_refinement 'SHELXL-2013 (Sheldrick, 2013)'
_computing_structure_solution 'SHELXS-97 (Sheldrick 2008)'
_diffrn_ambient_temperature 100(2)
_diffrn_measured_fraction_theta_full 0.999
_diffrn_measured_fraction_theta_max 1.000
_diffrn_measurement_device_type 'Bruker APEX-II CCD'
_diffrn_measurement_method '\f and \w scans'
_diffrn_radiation_type MoK\a
_diffrn_radiation_wavelength 0.71073
_diffrn_reflns_av_R_equivalents 0.0282
_diffrn_reflns_av_unetI/netI 0.0177
_diffrn_reflns_laue_measured_fraction_full 0.999
_diffrn_reflns_laue_measured_fraction_max 1.000
_diffrn_reflns_limit_h_max 8
_diffrn_reflns_limit_h_min -7
_diffrn_reflns_limit_k_max 36
_diffrn_reflns_limit_k_min -36
_diffrn_reflns_limit_l_max 11
_diffrn_reflns_limit_l_min -11
_diffrn_reflns_number 19340
_diffrn_reflns_point_group_measured_fraction_full 0.999
_diffrn_reflns_point_group_measured_fraction_max 1.000
_diffrn_reflns_theta_full 25.000
_diffrn_reflns_theta_max 28.295
_diffrn_reflns_theta_min 2.466
_exptl_absorpt_coefficient_mu 2.297
_exptl_absorpt_correction_type multi-scan
_exptl_absorpt_process_details SADABS
_exptl_crystal_colour colourless
_exptl_crystal_density_diffrn 2.092
_exptl_crystal_description plate
_exptl_crystal_F_000 872
_exptl_crystal_size_max 0.290
_exptl_crystal_size_mid 0.230
_exptl_crystal_size_min 0.080
_refine_diff_density_max 4.310
_refine_diff_density_min -1.099
_refine_diff_density_rms 0.151
_refine_ls_extinction_method none
_refine_ls_goodness_of_fit_ref 1.224
_refine_ls_hydrogen_treatment constr
_refine_ls_matrix_type full
_refine_ls_number_parameters 209
_refine_ls_number_reflns 3580
_refine_ls_number_restraints 0
_refine_ls_restrained_S_all 1.224
_refine_ls_R_factor_all 0.0498
_refine_ls_R_factor_gt 0.0493
_refine_ls_shift/su_max 0.001
_refine_ls_shift/su_mean 0.000
_refine_ls_structure_factor_coef Fsqd
_refine_ls_weighting_details 'w=1/[\s^2^(Fo^2^)+(0.0350P)^2^+9.9000P] where P=(Fo^2^+2Fc^2^)/3'
_refine_ls_weighting_scheme calc
_refine_ls_wR_factor_gt 0.1166
_refine_ls_wR_factor_ref 0.1168
_reflns_Friedel_coverage 0.000
_reflns_number_gt 3533
_reflns_number_total 3580
_reflns_threshold_expression 'I > 2\s(I)'
_cod_data_source_file ja5b02065_si_002.cif
_cod_data_source_block yu33
_cod_database_code 4123791
_shelx_space_group_comment
; 
The symmetry employed for this shelxl refinement is uniquely defined 
by the following loop, which should always be used as a source of 
symmetry information in preference to the above space-group names. 
They are only intended as comments. 
;
_shelx_estimated_absorpt_t_min 0.556
_shelx_estimated_absorpt_t_max 0.838
_shelxl_version_number 2013-3

loop_
_space_group_symop_operation_xyz
'x, y, z'
'-x, y+1/2, -z+1/2'
'-x, -y, -z'
'x, -y-1/2, z-1/2'

loop_
_atom_site_label
_atom_site_type_symbol
_atom_site_fract_x
_atom_site_fract_y
_atom_site_fract_z
_atom_site_U_iso_or_equiv
_atom_site_adp_type
_atom_site_occupancy
_atom_site_site_symmetry_order
_atom_site_calc_flag
_atom_site_refinement_flags_posn
_atom_site_refinement_flags_adp
I1 I 0.44098(6) 0.42619(2) -0.08169(3) 0.02550(11) Uani 1 1 d . .
F1 F 0.9448(5) 0.35014(11) 0.7387(3) 0.0268(6) Uani 1 1 d . .
F2 F 0.7559(5) 0.41266(11) 0.5178(3) 0.0241(6) Uani 1 1 d . .
F3 F 0.0606(5) 0.33188(11) 0.4597(3) 0.0264(6) Uani 1 1 d . .
F4 F 0.2510(6) 0.26642(11) 0.6736(4) 0.0317(7) Uani 1 1 d . .
F5 F 0.6428(7) 0.22291(12) 0.7982(4) 0.0433(9) Uani 1 1 d . .
F6 F 0.6306(10) 0.27871(17) 0.9624(4) 0.0683(15) Uani 1 1 d . .
F7 F 0.9219(7) 0.27053(16) 0.8808(6) 0.0611(13) Uani 1 1 d . .
O1 O 0.3069(6) 0.46700(13) 0.5737(4) 0.0231(7) Uani 1 1 d . .
N1 N 0.2972(6) 0.41111(14) 0.3792(4) 0.0170(7) Uani 1 1 d . .
C1 C 0.7033(10) 0.26903(19) 0.8363(6) 0.0308(11) Uani 1 1 d . .
C2 C 0.6034(9) 0.30486(17) 0.7090(5) 0.0220(9) Uani 1 1 d . .
C3 C 0.3785(9) 0.30181(17) 0.6345(6) 0.0233(9) Uani 1 1 d . .
C4 C 0.2810(8) 0.33549(17) 0.5240(5) 0.0200(9) Uani 1 1 d . .
C5 C 0.4037(8) 0.37390(16) 0.4806(5) 0.0172(8) Uani 1 1 d . .
C6 C 0.2515(8) 0.40921(17) 0.2070(5) 0.0189(8) Uani 1 1 d . .
C7 C 0.4761(8) 0.41815(18) 0.1640(5) 0.0216(9) Uani 1 1 d . .
H9 H 0.5780 0.3902 0.2016 0.026 Uiso 1 1 calc R U
H8 H 0.5459 0.4483 0.2166 0.026 Uiso 1 1 calc R U
C8 C 0.7279(8) 0.34332(17) 0.6676(5) 0.0195(9) Uani 1 1 d . .
C9 C 0.6304(8) 0.37656(17) 0.5547(5) 0.0195(9) Uani 1 1 d . .
C10 C 0.2605(7) 0.45674(17) 0.4371(5) 0.0182(8) Uani 1 1 d . .
C11 C 0.1552(8) 0.48894(18) 0.3017(5) 0.0234(9) Uani 1 1 d . .
H1 H 0.2634 0.5138 0.2828 0.028 Uiso 1 1 calc R U
H4 H 0.0211 0.5060 0.3199 0.028 Uiso 1 1 calc R U
C12 C 0.0909(8) 0.45351(19) 0.1666(6) 0.0241(10) Uani 1 1 d . .
H3 H 0.1081 0.4694 0.0703 0.029 Uiso 1 1 calc R U
H2 H -0.0669 0.4428 0.1525 0.029 Uiso 1 1 calc R U
C13 C 0.1457(9) 0.36089(19) 0.1438(6) 0.0274(10) Uani 1 1 d . .
H5 H 0.2519 0.3340 0.1790 0.041 Uiso 1 1 calc R U
H7 H 0.1073 0.3620 0.0308 0.041 Uiso 1 1 calc R U
H6 H 0.0092 0.3554 0.1807 0.041 Uiso 1 1 calc R U

loop_
_atom_site_aniso_label
_atom_site_aniso_U_11
_atom_site_aniso_U_22
_atom_site_aniso_U_33
_atom_site_aniso_U_23
_atom_site_aniso_U_13
_atom_site_aniso_U_12
I1 0.03038(19) 0.02987(18) 0.01764(16) -0.00170(11) 0.00847(12) -0.00188(13)
F1 0.0222(14) 0.0299(15) 0.0237(14) 0.0031(12) -0.0038(11) -0.0003(12)
F2 0.0218(14) 0.0231(13) 0.0266(14) 0.0067(11) 0.0041(11) -0.0039(11)
F3 0.0197(14) 0.0298(15) 0.0287(15) 0.0037(12) 0.0036(11) -0.0047(11)
F4 0.0328(17) 0.0252(15) 0.0384(18) 0.0108(13) 0.0109(14) -0.0057(13)
F5 0.056(2) 0.0216(16) 0.043(2) 0.0092(14) -0.0064(17) -0.0005(15)
F6 0.132(5) 0.052(2) 0.0257(19) 0.0172(17) 0.027(2) 0.026(3)
F7 0.044(2) 0.049(2) 0.074(3) 0.037(2) -0.018(2) -0.0042(18)
O1 0.0285(18) 0.0240(17) 0.0170(15) 0.0003(12) 0.0059(13) 0.0056(14)
N1 0.0206(18) 0.0183(17) 0.0120(16) 0.0027(13) 0.0035(13) 0.0019(14)
C1 0.043(3) 0.022(2) 0.024(2) 0.0076(19) 0.003(2) 0.002(2)
C2 0.034(3) 0.017(2) 0.015(2) 0.0027(16) 0.0063(18) 0.0036(18)
C3 0.030(3) 0.019(2) 0.021(2) 0.0025(17) 0.0088(19) -0.0025(18)
C4 0.018(2) 0.022(2) 0.020(2) 0.0001(17) 0.0035(16) -0.0008(17)
C5 0.021(2) 0.0168(19) 0.0130(18) 0.0021(15) 0.0024(16) 0.0032(16)
C6 0.021(2) 0.019(2) 0.0162(19) 0.0021(16) 0.0038(16) 0.0012(16)
C7 0.023(2) 0.025(2) 0.018(2) 0.0022(17) 0.0064(17) 0.0001(18)
C8 0.021(2) 0.020(2) 0.0154(19) -0.0006(16) 0.0013(16) 0.0028(17)
C9 0.023(2) 0.021(2) 0.016(2) 0.0016(16) 0.0064(17) -0.0010(17)
C10 0.017(2) 0.021(2) 0.018(2) 0.0032(16) 0.0068(16) 0.0041(16)
C11 0.026(2) 0.026(2) 0.019(2) 0.0041(17) 0.0053(18) 0.0100(19)
C12 0.023(2) 0.031(2) 0.019(2) 0.0022(18) 0.0049(18) 0.0051(19)
C13 0.035(3) 0.026(2) 0.019(2) -0.0007(18) 0.002(2) -0.008(2)

loop_
_atom_type_symbol
_atom_type_description
_atom_type_scat_dispersion_real
_atom_type_scat_dispersion_imag
_atom_type_scat_source
C C 0.0033 0.0016 'International Tables Vol C Tables 4.2.6.8 and 6.1.1.4'
H H 0.0000 0.0000 'International Tables Vol C Tables 4.2.6.8 and 6.1.1.4'
N N 0.0061 0.0033 'International Tables Vol C Tables 4.2.6.8 and 6.1.1.4'
O O 0.0106 0.0060 'International Tables Vol C Tables 4.2.6.8 and 6.1.1.4'
F F 0.0171 0.0103 'International Tables Vol C Tables 4.2.6.8 and 6.1.1.4'
I I -0.4742 1.8119 'International Tables Vol C Tables 4.2.6.8 and 6.1.1.4'

loop_
_geom_angle_atom_site_label_1
_geom_angle_atom_site_label_2
_geom_angle_atom_site_label_3
_geom_angle
C10 N1 C5 119.7(4)
C10 N1 C6 114.0(4)
C5 N1 C6 125.5(4)
F7 C1 F5 108.2(5)
F7 C1 F6 105.2(5)
F5 C1 F6 105.9(5)
F7 C1 C2 114.4(5)
F5 C1 C2 112.1(4)
F6 C1 C2 110.5(5)
C3 C2 C8 117.6(4)
C3 C2 C1 120.2(5)
C8 C2 C1 122.1(5)
F4 C3 C4 119.0(5)
F4 C3 C2 119.7(4)
C4 C3 C2 121.3(4)
F3 C4 C3 118.8(4)
F3 C4 C5 119.4(4)
C3 C4 C5 121.7(4)
C9 C5 C4 116.8(4)
C9 C5 N1 121.8(4)
C4 C5 N1 121.1(4)
N1 C6 C13 111.9(4)
N1 C6 C7 106.9(4)
C13 C6 C7 112.1(4)
N1 C6 C12 99.6(3)
C13 C6 C12 113.3(4)
C7 C6 C12 112.3(4)
C6 C7 I1 112.9(3)
F1 C8 C9 117.7(4)
F1 C8 C2 121.4(4)
C9 C8 C2 121.0(4)
F2 C9 C8 119.1(4)
F2 C9 C5 119.3(4)
C8 C9 C5 121.6(4)
O1 C10 N1 124.0(4)
O1 C10 C11 128.6(4)
N1 C10 C11 107.3(4)
C10 C11 C12 104.4(4)
C11 C12 C6 106.1(4)

loop_
_geom_bond_atom_site_label_1
_geom_bond_atom_site_label_2
_geom_bond_distance
I1 C7 2.162(5)
F1 C8 1.345(5)
F2 C9 1.335(5)
F3 C4 1.342(5)
F4 C3 1.337(5)
F5 C1 1.328(6)
F6 C1 1.330(7)
F7 C1 1.306(7)
O1 C10 1.216(6)
N1 C10 1.382(6)
N1 C5 1.410(5)
N1 C6 1.496(6)
C1 C2 1.512(7)
C2 C3 1.385(7)
C2 C8 1.395(7)
C3 C4 1.374(7)
C4 C5 1.394(6)
C5 C9 1.393(6)
C6 C13 1.514(7)
C6 C7 1.534(7)
C6 C12 1.544(7)
C8 C9 1.379(6)
C10 C11 1.508(6)
C11 C12 1.520(7)
